data_7233766
loop_
_publ_author_name
'Aziz, Marian N.'
'Panda, Siva S.'
'Shalaby, ElSayed M.'
'Fawzy, Nehmedo G.'
'Girgis, Adel S.'

_publ_section_title
;
 Facile synthetic approach towards vasorelaxant active
 4-hydroxyquinazoline-4-carboxamides
;
_journal_issue 49
_journal_name_full 'RSC Advances'
_journal_page_first 28534
_journal_paper_doi 10.1039/C9RA04321G
_journal_volume 9
_journal_year 2019
_chemical_formula_moiety 'C20 H21 N3 O3'
_chemical_formula_sum 'C20 H21 N3 O3'
_chemical_formula_weight 351.40
_space_group_IT_number 14
_space_group_name_Hall '-P 2yn'
_space_group_name_H-M_alt 'P 1 21/n 1'
_symmetry_cell_setting monoclinic
_symmetry_space_group_name_Hall '-P 2yn'
_symmetry_space_group_name_H-M 'P 1 21/n 1'
_atom_sites_solution_hydrogens difmap
_atom_sites_solution_primary other
_audit_update_record
;
2019-04-30 deposited with the CCDC.    2019-09-04 downloaded from the CCDC.
;
_cell_angle_alpha 90
_cell_angle_beta 117.61(3)
_cell_angle_gamma 90
_cell_formula_units_Z 8
_cell_length_a 17.500(4)
_cell_length_b 13.189(3)
_cell_length_c 17.709(4)
_cell_measurement_reflns_used 3528
_cell_measurement_temperature 293
_cell_measurement_theta_max 30
_cell_measurement_theta_min 2
_cell_volume 3621.9(17)
_computing_cell_refinement 'USER DEFINED CELL REFINEMENT'
_computing_data_collection 'USER DEFINED DATA COLLECTION'
_computing_data_reduction 'SAINT (Siemens ,1995)'
_computing_molecular_graphics 'CAMERON (Watkin et al., 1996)'
_computing_publication_material 'CRYSTALS (Betteridge et al., 2003)'
_computing_structure_refinement 'CRYSTALS (Betteridge et al., 2003)'
_computing_structure_solution 'Superflip (Palatinus & Chapuis, 2007)'
_diffrn_ambient_temperature 293
_diffrn_measured_fraction_theta_full 0.996
_diffrn_measured_fraction_theta_max 0.996
_diffrn_measurement_device Serial
_diffrn_measurement_device_type Unknown
_diffrn_measurement_method \w
_diffrn_radiation_monochromator graphite
_diffrn_radiation_type 'Mo K\a'
_diffrn_radiation_wavelength 0.70000
_diffrn_reflns_av_R_equivalents 0.021
_diffrn_reflns_limit_h_max 24
_diffrn_reflns_limit_h_min -23
_diffrn_reflns_limit_k_max 18
_diffrn_reflns_limit_k_min -18
_diffrn_reflns_limit_l_max 25
_diffrn_reflns_limit_l_min -25
_diffrn_reflns_number 67134
_diffrn_reflns_theta_full 30.002
_diffrn_reflns_theta_max 30.002
_diffrn_reflns_theta_min 1.332
_diffrn_standards_number 0
_exptl_absorpt_coefficient_mu 0.088
_exptl_absorpt_correction_T_max 0.99
_exptl_absorpt_correction_T_min 0.99
_exptl_absorpt_correction_type multi-scan
_exptl_absorpt_process_details 'DENZO/SCALEPACK (Otwinowski & Minor, 1997)'
_exptl_crystal_colour colorless
_exptl_crystal_density_diffrn 1.289
_exptl_crystal_density_method 'not measured'
_exptl_crystal_description prismatic
_exptl_crystal_F_000 1487.990
_exptl_crystal_size_max 0.100
_exptl_crystal_size_mid 0.090
_exptl_crystal_size_min 0.060
_refine_diff_density_max 0.31
_refine_diff_density_min -0.29
_refine_ls_extinction_coef 1390(100)
_refine_ls_extinction_method 'Larson (1970), Equation 22'
_refine_ls_goodness_of_fit_ref 1.1752
_refine_ls_hydrogen_treatment constr
_refine_ls_matrix_type full
_refine_ls_number_parameters 470
_refine_ls_number_reflns 10075
_refine_ls_number_restraints 0
_refine_ls_R_factor_all 0.0473
_refine_ls_R_factor_gt 0.0448
_refine_ls_shift/su_max 0.0011638
_refine_ls_shift/su_mean 0.0001067
_refine_ls_structure_factor_coef Fsqd
_refine_ls_weighting_details
;
 Method, part 1, Chebychev polynomial, (Watkin, 1994, Prince, 1982) 
 [weight] = 1.0/[A~0~*T~0~(x)+A~1~*T~1~(x) ... +A~n-1~]*T~n-1~(x)] 
 where A~i~ are the Chebychev coefficients listed below and x= Fcalc/Fmax 
 Method = Robust Weighting (Prince, 1982) 
 W = [weight] * [1-(deltaF/6*sigmaF)^2^]^2^ 
 A~i~ are: 
 24.1 38.2 19.0 4.82 
;
_refine_ls_weighting_scheme calc
_refine_ls_wR_factor_all 0.1108
_refine_ls_wR_factor_gt 0.1098
_refine_ls_wR_factor_ref 0.1098
_reflns_limit_h_max 22
_reflns_limit_h_min -24
_reflns_limit_k_max 18
_reflns_limit_k_min 0
_reflns_limit_l_max 25
_reflns_limit_l_min 0
_reflns_number_gt 10075
_reflns_number_total 11051
_reflns_threshold_expression I>2.0\s(I)
_oxford_diffrn_Wilson_B_factor 0.00
_oxford_diffrn_Wilson_scale 0.00
_oxford_refine_ls_r_factor_ref 0.0448
_oxford_refine_ls_scale 0.3086(3)
_oxford_reflns_number_all 10979
_oxford_reflns_threshold_expression_ref I>2.0\s(I)
_cod_data_source_file c9ra04321g2.cif
_cod_data_source_block 9PK
_cod_original_sg_symbol_H-M 'P 1 21/n 1 '
_cod_database_code 7233766
_publcif_datablock.id {16cb9ecb-ca83-4623-9238-3e69c64c76fd}

loop_
_symmetry_equiv_pos_as_xyz
x,y,z
-x,-y,-z
-x+1/2,y+1/2,-z+1/2
x+1/2,-y+1/2,z+1/2

loop_
_atom_site_label
_atom_site_type_symbol
_atom_site_fract_x
_atom_site_fract_y
_atom_site_fract_z
_atom_site_U_iso_or_equiv
_atom_site_occupancy
_atom_site_adp_type
_atom_site_refinement_flags_posn
N21 N 0.43201(5) 0.89404(5) 0.49029(5) 0.0390 1.0000 Uani .
N22 N 0.45419(4) 0.76029(4) 0.41697(4) 0.0316 1.0000 Uani .
N23 N 0.31507(5) 0.60923(5) 0.31243(4) 0.0376 1.0000 Uani .
O21 O 0.53191(5) 0.90744(5) 0.44327(5) 0.0466 1.0000 Uani .
O22 O 0.47879(4) 0.65333(5) 0.53301(4) 0.0417 1.0000 Uani .
O23 O 0.40412(4) 0.51143(4) 0.42290(4) 0.0449 1.0000 Uani .
N1 N 0.43514(5) 0.89454(5) 1.00276(5) 0.0374 1.0000 Uani .
N2 N 0.43810(4) 0.76114(4) 0.91794(4) 0.0314 1.0000 Uani .
N3 N 0.29294(5) 0.60316(5) 0.83738(4) 0.0376 1.0000 Uani .
C1 C 0.46628(5) 0.85692(5) 0.95089(5) 0.0327 1.0000 Uani .
C2 C 0.37152(5) 0.84705(6) 1.01627(5) 0.0343 1.0000 Uani .
C3 C 0.32628(6) 0.90059(7) 1.05126(6) 0.0462 1.0000 Uani .
C4 C 0.26239(7) 0.85184(9) 1.06259(7) 0.0542 1.0000 Uani .
C5 C 0.24370(7) 0.75045(9) 1.04055(7) 0.0548 1.0000 Uani .
C6 C 0.29008(6) 0.69708(7) 1.00772(6) 0.0455 1.0000 Uani .
C7 C 0.35399(5) 0.74510(6) 0.99500(5) 0.0334 1.0000 Uani .
C8 C 0.41148(5) 0.69024(5) 0.96567(4) 0.0303 1.0000 Uani .
C9 C 0.36606(5) 0.59466(5) 0.91069(5) 0.0315 1.0000 Uani .
C10 C 0.24957(7) 0.50872(7) 0.79411(7) 0.0525 1.0000 Uani .
C11 C 0.22052(9) 0.51442(9) 0.69948(7) 0.0640 1.0000 Uani .
C12 C 0.16256(8) 0.60591(10) 0.66050(7) 0.0635 1.0000 Uani .
C13 C 0.20938(7) 0.70205(8) 0.70571(6) 0.0554 1.0000 Uani .
C14 C 0.24202(6) 0.69555(7) 0.80175(6) 0.0451 1.0000 Uani .
C15 C 0.46500(5) 0.72224(5) 0.85789(4) 0.0324 1.0000 Uani .
C16 C 0.43443(7) 0.76823(8) 0.77868(6) 0.0467 1.0000 Uani .
C17 C 0.45565(8) 0.72855(10) 0.71798(6) 0.0588 1.0000 Uani .
C18 C 0.50674(8) 0.64319(9) 0.73601(7) 0.0588 1.0000 Uani .
C19 C 0.53764(8) 0.59818(8) 0.81459(8) 0.0560 1.0000 Uani .
C20 C 0.51783(6) 0.63754(6) 0.87660(6) 0.0422 1.0000 Uani .
C21 C 0.47654(5) 0.85659(5) 0.45062(5) 0.0337 1.0000 Uani .
C22 C 0.36246(5) 0.84511(6) 0.49215(5) 0.0353 1.0000 Uani .
C23 C 0.30787(6) 0.89716(7) 0.51677(7) 0.0483 1.0000 Uani .
C24 C 0.23912(7) 0.84653(9) 0.51787(8) 0.0564 1.0000 Uani .
C25 C 0.22423(7) 0.74520(10) 0.49530(8) 0.0578 1.0000 Uani .
C26 C 0.27939(6) 0.69337(7) 0.47238(6) 0.0466 1.0000 Uani .
C27 C 0.34859(5) 0.74310(6) 0.47020(5) 0.0343 1.0000 Uani .
C28 C 0.41540(5) 0.68884(5) 0.45363(4) 0.0307 1.0000 Uani .
C29 C 0.37666(5) 0.59589(5) 0.39277(5) 0.0315 1.0000 Uani .
C30 C 0.28185(8) 0.52008(8) 0.25668(7) 0.0569 1.0000 Uani .
C31 C 0.18602(9) 0.50864(10) 0.22574(8) 0.0711 1.0000 Uani .
C32 C 0.13833(8) 0.60405(11) 0.18100(8) 0.0729 1.0000 Uani .
C33 C 0.17605(7) 0.69697(10) 0.23692(8) 0.0676 1.0000 Uani .
C34 C 0.27335(6) 0.70396(6) 0.27071(6) 0.0468 1.0000 Uani .
C35 C 0.49396(5) 0.72147(5) 0.36758(5) 0.0324 1.0000 Uani .
C36 C 0.47151(6) 0.76356(8) 0.28800(6) 0.0467 1.0000 Uani .
C37 C 0.50387(8) 0.72233(9) 0.23648(7) 0.0576 1.0000 Uani .
C38 C 0.55859(8) 0.64035(9) 0.26398(8) 0.0580 1.0000 Uani .
C39 C 0.58244(8) 0.59998(8) 0.34355(8) 0.0565 1.0000 Uani .
C40 C 0.55082(6) 0.64036(7) 0.39634(6) 0.0431 1.0000 Uani .
O1 O 0.51501(4) 0.90697(4) 0.93288(5) 0.0442 1.0000 Uani .
O2 O 0.48455(4) 0.65727(4) 1.03975(3) 0.0403 1.0000 Uani .
O3 O 0.39961(4) 0.51196(4) 0.94032(4) 0.0439 1.0000 Uani .
H161 H 0.3986 0.8264 0.7663 0.0513 1.0000 Uiso R
H171 H 0.4348 0.7605 0.6640 0.0647 1.0000 Uiso R
H181 H 0.5196 0.6152 0.6938 0.0657 1.0000 Uiso R
H191 H 0.5734 0.5400 0.8271 0.0624 1.0000 Uiso R
H201 H 0.5405 0.6075 0.9315 0.0464 1.0000 Uiso R
H21 H 0.4937 0.5946 1.0324 0.0696 1.0000 Uiso R
H11 H 0.4503 0.9558 1.0223 0.0514 1.0000 Uiso R
H61 H 0.2777 0.6276 0.9931 0.0506 1.0000 Uiso R
H51 H 0.1989 0.7178 1.0474 0.0606 1.0000 Uiso R
H41 H 0.2315 0.8877 1.0863 0.0603 1.0000 Uiso R
H31 H 0.3399 0.9696 1.0673 0.0520 1.0000 Uiso R
H101 H 0.2005 0.4981 0.8028 0.0594 1.0000 Uiso R
H102 H 0.2886 0.4538 0.8180 0.0594 1.0000 Uiso R
H111 H 0.2699 0.5220 0.6908 0.0718 1.0000 Uiso R
H112 H 0.1909 0.4540 0.6726 0.0718 1.0000 Uiso R
H121 H 0.1126 0.5981 0.6681 0.0718 1.0000 Uiso R
H122 H 0.1461 0.6103 0.6014 0.0718 1.0000 Uiso R
H131 H 0.1715 0.7583 0.6835 0.0623 1.0000 Uiso R
H132 H 0.2576 0.7111 0.6953 0.0623 1.0000 Uiso R
H141 H 0.2772 0.7527 0.8286 0.0517 1.0000 Uiso R
H142 H 0.1939 0.6950 0.8129 0.0517 1.0000 Uiso R
H361 H 0.4333 0.8198 0.2692 0.0510 1.0000 Uiso R
H371 H 0.4881 0.7508 0.1820 0.0635 1.0000 Uiso R
H381 H 0.5796 0.6111 0.2282 0.0663 1.0000 Uiso R
H391 H 0.6216 0.5446 0.3633 0.0633 1.0000 Uiso R
H401 H 0.5677 0.6135 0.4516 0.0462 1.0000 Uiso R
H221 H 0.4913 0.5934 0.5264 0.0716 1.0000 Uiso R
H211 H 0.4448 0.9554 0.5108 0.0526 1.0000 Uiso R
H261 H 0.2697 0.6237 0.4572 0.0528 1.0000 Uiso R
H251 H 0.1761 0.7114 0.4950 0.0648 1.0000 Uiso R
H241 H 0.2019 0.8812 0.5347 0.0641 1.0000 Uiso R
H231 H 0.3182 0.9665 0.5327 0.0537 1.0000 Uiso R
H301 H 0.2926 0.5286 0.2092 0.0643 1.0000 Uiso R
H302 H 0.3110 0.4613 0.2876 0.0643 1.0000 Uiso R
H311 H 0.1759 0.4965 0.2732 0.0803 1.0000 Uiso R
H312 H 0.1657 0.4526 0.1878 0.0803 1.0000 Uiso R
H321 H 0.1436 0.6128 0.1304 0.0817 1.0000 Uiso R
H322 H 0.0792 0.5973 0.1668 0.0817 1.0000 Uiso R
H331 H 0.1499 0.7566 0.2055 0.0758 1.0000 Uiso R
H332 H 0.1643 0.6916 0.2840 0.0758 1.0000 Uiso R
H341 H 0.2958 0.7576 0.3109 0.0529 1.0000 Uiso R
H342 H 0.2853 0.7169 0.2245 0.0529 1.0000 Uiso R

loop_
_atom_site_aniso_label
_atom_site_aniso_U_11
_atom_site_aniso_U_22
_atom_site_aniso_U_33
_atom_site_aniso_U_23
_atom_site_aniso_U_13
_atom_site_aniso_U_12
N21 0.0443(3) 0.0274(3) 0.0440(3) -0.0112(2) 0.0194(3) -0.0018(2)
N22 0.0376(3) 0.0239(3) 0.0326(3) -0.0059(2) 0.0158(2) -0.0016(2)
N23 0.0419(3) 0.0287(3) 0.0330(3) -0.0035(2) 0.0096(3) -0.0012(2)
O21 0.0530(3) 0.0332(3) 0.0587(4) -0.0158(3) 0.0302(3) -0.0130(2)
O22 0.0492(3) 0.0366(3) 0.0288(2) 0.0007(2) 0.0093(2) 0.0107(2)
O23 0.0493(3) 0.0247(2) 0.0504(3) 0.0034(2) 0.0144(3) 0.0031(2)
N1 0.0439(3) 0.0268(3) 0.0415(3) -0.0097(2) 0.0197(3) -0.0049(2)
N2 0.0399(3) 0.0238(2) 0.0305(3) -0.0042(2) 0.0162(2) -0.0038(2)
N3 0.0403(3) 0.0276(3) 0.0338(3) -0.0027(2) 0.0077(3) -0.0013(2)
C1 0.0364(3) 0.0250(3) 0.0321(3) -0.0039(2) 0.0118(3) -0.0027(2)
C2 0.0375(3) 0.0317(3) 0.0305(3) -0.0032(2) 0.0131(3) 0.0018(3)
C3 0.0515(5) 0.0424(4) 0.0462(4) -0.0088(3) 0.0240(4) 0.0049(3)
C4 0.0547(5) 0.0642(6) 0.0521(5) -0.0075(4) 0.0319(4) 0.0056(4)
C5 0.0547(5) 0.0663(6) 0.0538(5) -0.0039(5) 0.0340(5) -0.0059(4)
C6 0.0537(5) 0.0432(4) 0.0457(4) -0.0028(3) 0.0282(4) -0.0080(4)
C7 0.0388(3) 0.0307(3) 0.0288(3) -0.0010(2) 0.0139(3) -0.0006(3)
C8 0.0359(3) 0.0245(3) 0.0264(3) -0.0005(2) 0.0108(2) -0.0007(2)
C9 0.0363(3) 0.0233(3) 0.0316(3) 0.0000(2) 0.0130(3) -0.0014(2)
C10 0.0561(5) 0.0357(4) 0.0474(5) -0.0073(3) 0.0086(4) -0.0127(4)
C11 0.0704(7) 0.0582(6) 0.0469(5) -0.0204(5) 0.0132(5) -0.0116(5)
C12 0.0564(6) 0.0750(7) 0.0365(4) -0.0029(4) 0.0023(4) -0.0113(5)
C13 0.0538(5) 0.0545(5) 0.0390(4) 0.0083(4) 0.0056(4) -0.0007(4)
C14 0.0446(4) 0.0370(4) 0.0387(4) 0.0010(3) 0.0066(3) 0.0082(3)
C15 0.0373(3) 0.0296(3) 0.0297(3) -0.0056(2) 0.0148(3) -0.0053(2)
C16 0.0548(5) 0.0492(5) 0.0356(4) 0.0047(3) 0.0206(4) 0.0030(4)
C17 0.0695(6) 0.0754(7) 0.0347(4) -0.0009(4) 0.0267(4) -0.0055(5)
C18 0.0707(6) 0.0666(6) 0.0519(5) -0.0205(5) 0.0393(5) -0.0127(5)
C19 0.0653(6) 0.0494(5) 0.0653(6) -0.0106(4) 0.0406(5) 0.0022(4)
C20 0.0486(4) 0.0369(4) 0.0439(4) -0.0016(3) 0.0237(4) 0.0030(3)
C21 0.0365(3) 0.0259(3) 0.0336(3) -0.0059(2) 0.0120(3) -0.0008(2)
C22 0.0367(3) 0.0324(3) 0.0326(3) -0.0040(3) 0.0126(3) 0.0047(3)
C23 0.0496(5) 0.0444(4) 0.0509(5) -0.0083(4) 0.0233(4) 0.0106(4)
C24 0.0497(5) 0.0658(6) 0.0598(6) -0.0089(5) 0.0307(5) 0.0100(4)
C25 0.0525(5) 0.0675(6) 0.0648(6) -0.0063(5) 0.0368(5) -0.0032(5)
C26 0.0508(5) 0.0435(4) 0.0523(5) -0.0057(4) 0.0297(4) -0.0051(4)
C27 0.0390(3) 0.0312(3) 0.0322(3) -0.0017(2) 0.0161(3) 0.0024(3)
C28 0.0360(3) 0.0243(3) 0.0279(3) -0.0013(2) 0.0115(2) 0.0016(2)
C29 0.0352(3) 0.0243(3) 0.0333(3) -0.0014(2) 0.0144(3) -0.0004(2)
C30 0.0666(6) 0.0424(5) 0.0449(5) -0.0163(4) 0.0116(4) -0.0055(4)
C31 0.0690(7) 0.0609(6) 0.0551(6) -0.0027(5) 0.0047(5) -0.0289(6)
C32 0.0505(6) 0.0843(8) 0.0534(6) 0.0074(6) -0.0017(5) -0.0172(5)
C33 0.0492(5) 0.0692(7) 0.0592(6) 0.0081(5) 0.0038(5) 0.0113(5)
C34 0.0492(4) 0.0345(4) 0.0384(4) 0.0051(3) 0.0049(3) 0.0002(3)
C35 0.0355(3) 0.0283(3) 0.0324(3) -0.0072(2) 0.0149(3) -0.0035(2)
C36 0.0510(5) 0.0510(5) 0.0374(4) 0.0018(3) 0.0200(4) 0.0051(4)
C37 0.0643(6) 0.0738(7) 0.0407(5) -0.0058(4) 0.0294(4) -0.0054(5)
C38 0.0650(6) 0.0615(6) 0.0634(6) -0.0215(5) 0.0432(5) -0.0104(5)
C39 0.0599(6) 0.0480(5) 0.0755(7) -0.0045(5) 0.0430(5) 0.0089(4)
C40 0.0438(4) 0.0390(4) 0.0491(4) 0.0008(3) 0.0237(4) 0.0062(3)
O1 0.0542(3) 0.0321(3) 0.0527(3) -0.0119(2) 0.0301(3) -0.0134(2)
O2 0.0436(3) 0.0356(3) 0.0289(2) -0.0006(2) 0.0059(2) 0.0061(2)
O3 0.0447(3) 0.0246(2) 0.0506(3) 0.0053(2) 0.0122(3) 0.0015(2)

loop_
_atom_type_symbol
_atom_type_scat_dispersion_real
_atom_type_scat_dispersion_imag
_atom_type_scat_Cromer_Mann_a1
_atom_type_scat_Cromer_Mann_b1
_atom_type_scat_Cromer_Mann_a2
_atom_type_scat_Cromer_Mann_b2
_atom_type_scat_Cromer_Mann_a3
_atom_type_scat_Cromer_Mann_b3
_atom_type_scat_Cromer_Mann_a4
_atom_type_scat_Cromer_Mann_b4
_atom_type_scat_Cromer_Mann_c
_atom_type_scat_source
C 0.0033 0.0016 2.3100 20.8439 1.0200 10.2075 1.5886 0.5687 0.8650 51.6512 0.2156 'International Tables Vol C 4.2.6.8 and 6.1.1.4'
H 0.0000 0.0000 0.4930 10.5109 0.3229 26.1257 0.1402 3.1424 0.0408 57.7998 0.0030 'International Tables Vol C 4.2.6.8 and 6.1.1.4'
N 0.0061 0.0033 12.2126 0.0057 3.1322 9.8933 2.0125 28.9975 1.1663 0.5826 -11.5290 'International Tables Vol C 4.2.6.8 and 6.1.1.4'
O 0.0106 0.0060 3.0485 13.2771 2.2868 5.7011 1.5463 0.3239 0.8670 32.9089 0.2508 'International Tables Vol C 4.2.6.8 and 6.1.1.4'

loop_
_geom_angle_atom_site_label_1
_geom_angle_atom_site_label_2
_geom_angle_atom_site_label_3
_geom_angle
_geom_angle_publ_flag
C21 N21 C22 124.07(6) yes
C21 N21 H211 117.0 no
C22 N21 H211 118.6 no
C21 N22 C28 119.58(6) yes
C21 N22 C35 117.98(6) yes
C28 N22 C35 119.35(6) yes
C29 N23 C30 118.75(7) yes
C29 N23 C34 128.03(6) yes
C30 N23 C34 113.22(7) yes
C28 O22 H221 108.0 no
C1 N1 C2 123.70(6) yes
C1 N1 H11 117.7 no
C2 N1 H11 118.0 no
C1 N2 C8 118.90(6) yes
C1 N2 C15 117.49(6) yes
C8 N2 C15 119.70(6) yes
C9 N3 C10 117.59(7) yes
C9 N3 C14 127.06(6) yes
C10 N3 C14 114.45(7) yes
N2 C1 N1 116.22(7) yes
N2 C1 O1 122.31(7) yes
N1 C1 O1 121.44(7) yes
N1 C2 C3 120.69(7) yes
N1 C2 C7 118.81(7) yes
C3 C2 C7 120.50(8) yes
C2 C3 C4 119.37(9) yes
C2 C3 H31 120.0 no
C4 C3 H31 120.7 no
C3 C4 C5 120.52(9) yes
C3 C4 H41 119.8 no
C5 C4 H41 119.7 no
C4 C5 C6 119.89(9) yes
C4 C5 H51 120.1 no
C6 C5 H51 120.0 no
C5 C6 C7 120.43(9) yes
C5 C6 H61 120.0 no
C7 C6 H61 119.6 no
C2 C7 C6 119.26(7) yes
C2 C7 C8 117.17(7) yes
C6 C7 C8 123.37(7) yes
C7 C8 N2 109.32(6) yes
C7 C8 C9 111.82(6) yes
N2 C8 C9 111.00(6) yes
C7 C8 O2 106.77(6) yes
N2 C8 O2 109.74(6) yes
C9 C8 O2 108.07(6) yes
C8 C9 N3 121.12(6) yes
C8 C9 O3 116.26(7) yes
N3 C9 O3 122.56(6) yes
N3 C10 C11 111.21(9) yes
N3 C10 H101 109.0 no
C11 C10 H101 108.8 no
N3 C10 H102 108.8 no
C11 C10 H102 109.5 no
H101 C10 H102 109.5 no
C10 C11 C12 110.71(10) yes
C10 C11 H111 108.7 no
C12 C11 H111 107.9 no
C10 C11 H112 109.9 no
C12 C11 H112 110.1 no
H111 C11 H112 109.5 no
C11 C12 C13 109.84(9) yes
C11 C12 H121 108.3 no
C13 C12 H121 108.9 no
C11 C12 H122 110.3 no
C13 C12 H122 110.1 no
H121 C12 H122 109.5 no
C12 C13 C14 111.86(9) yes
C12 C13 H131 109.4 no
C14 C13 H131 109.5 no
C12 C13 H132 108.2 no
C14 C13 H132 108.4 no
H131 C13 H132 109.5 no
C13 C14 N3 111.40(8) yes
C13 C14 H141 109.5 no
N3 C14 H141 108.7 no
C13 C14 H142 108.8 no
N3 C14 H142 109.0 no
H141 C14 H142 109.5 no
N2 C15 C16 119.01(7) yes
N2 C15 C20 121.26(7) yes
C16 C15 C20 119.67(8) yes
C15 C16 C17 120.02(9) yes
C15 C16 H161 119.3 no
C17 C16 H161 120.7 no
C16 C17 C18 120.29(10) yes
C16 C17 H171 119.7 no
C18 C17 H171 120.0 no
C17 C18 C19 119.74(9) yes
C17 C18 H181 120.0 no
C19 C18 H181 120.3 no
C18 C19 C20 120.79(10) yes
C18 C19 H191 119.6 no
C20 C19 H191 119.6 no
C19 C20 C15 119.48(9) yes
C19 C20 H201 120.8 no
C15 C20 H201 119.7 no
N22 C21 N21 116.19(7) yes
N22 C21 O21 122.26(7) yes
N21 C21 O21 121.51(7) yes
N21 C22 C23 120.70(7) yes
N21 C22 C27 118.92(7) yes
C23 C22 C27 120.38(8) yes
C22 C23 C24 119.40(9) yes
C22 C23 H231 120.1 no
C24 C23 H231 120.5 no
C23 C24 C25 120.67(9) yes
C23 C24 H241 120.0 no
C25 C24 H241 119.4 no
C24 C25 C26 119.76(10) yes
C24 C25 H251 120.1 no
C26 C25 H251 120.1 no
C25 C26 C27 120.49(9) yes
C25 C26 H261 120.1 no
C27 C26 H261 119.4 no
C26 C27 C22 119.29(8) yes
C26 C27 C28 122.89(7) yes
C22 C27 C28 117.53(7) yes
C27 C28 N22 109.75(6) yes
C27 C28 O22 106.63(7) yes
N22 C28 O22 109.97(6) yes
C27 C28 C29 112.19(6) yes
N22 C28 C29 109.77(6) yes
O22 C28 C29 108.47(6) yes
C28 C29 N23 120.48(6) yes
C28 C29 O23 116.91(7) yes
N23 C29 O23 122.60(7) yes
N23 C30 C31 110.49(10) yes
N23 C30 H301 108.7 no
C31 C30 H301 109.4 no
N23 C30 H302 109.1 no
C31 C30 H302 109.7 no
H301 C30 H302 109.5 no
C30 C31 C32 110.88(10) yes
C30 C31 H311 109.1 no
C32 C31 H311 108.6 no
C30 C31 H312 108.8 no
C32 C31 H312 109.9 no
H311 C31 H312 109.5 no
C31 C32 C33 111.17(9) yes
C31 C32 H321 108.9 no
C33 C32 H321 108.3 no
C31 C32 H322 109.2 no
C33 C32 H322 109.8 no
H321 C32 H322 109.5 no
C32 C33 C34 111.92(11) yes
C32 C33 H331 109.9 no
C34 C33 H331 109.2 no
C32 C33 H332 107.9 no
C34 C33 H332 108.5 no
H331 C33 H332 109.5 no
C33 C34 N23 110.61(8) yes
C33 C34 H341 109.7 no
N23 C34 H341 108.7 no
C33 C34 H342 108.9 no
N23 C34 H342 109.3 no
H341 C34 H342 109.5 no
N22 C35 C36 118.95(7) yes
N22 C35 C40 121.15(7) yes
C36 C35 C40 119.83(8) yes
C35 C36 C37 119.98(9) yes
C35 C36 H361 119.3 no
C37 C36 H361 120.7 no
C36 C37 C38 120.30(10) yes
C36 C37 H371 119.9 no
C38 C37 H371 119.8 no
C37 C38 C39 119.81(9) yes
C37 C38 H381 120.3 no
C39 C38 H381 119.9 no
C38 C39 C40 120.79(10) yes
C38 C39 H391 119.9 no
C40 C39 H391 119.3 no
C39 C40 C35 119.25(9) yes
C39 C40 H401 121.2 no
C35 C40 H401 119.6 no
C8 O2 H21 107.9 no

loop_
_geom_bond_atom_site_label_1
_geom_bond_atom_site_label_2
_geom_bond_distance
_geom_bond_publ_flag
N21 C21 1.3610(11) yes
N21 C22 1.3914(11) yes
N21 H211 0.872 no
N22 C21 1.3803(9) yes
N22 C28 1.4760(10) yes
N22 C35 1.4407(10) yes
N23 C29 1.3399(11) yes
N23 C30 1.4708(11) yes
N23 C34 1.4627(11) yes
O21 C21 1.2341(10) yes
O22 C28 1.4074(10) yes
O22 H221 0.843 no
O23 C29 1.2325(9) yes
N1 C1 1.3605(10) yes
N1 C2 1.3914(11) yes
N1 H11 0.870 no
N2 C1 1.3831(9) yes
N2 C8 1.4734(9) yes
N2 C15 1.4422(10) yes
N3 C9 1.3400(11) yes
N3 C10 1.4749(11) yes
N3 C14 1.4683(11) yes
C1 O1 1.2315(10) yes
C2 C3 1.4014(11) yes
C2 C7 1.3918(11) yes
C3 C4 1.3827(15) yes
C3 H31 0.950 no
C4 C5 1.3889(16) yes
C4 H41 0.950 no
C5 C6 1.3891(14) yes
C5 H51 0.950 no
C6 C7 1.3914(12) yes
C6 H61 0.950 no
C7 C8 1.5131(11) yes
C8 C9 1.5658(10) yes
C8 O2 1.4108(10) yes
C9 O3 1.2346(9) yes
C10 C11 1.5109(17) yes
C10 H101 0.950 no
C10 H102 0.950 no
C11 C12 1.5207(18) yes
C11 H111 0.950 no
C11 H112 0.950 no
C12 C13 1.5205(16) yes
C12 H121 0.950 no
C12 H122 0.950 no
C13 C14 1.5250(14) yes
C13 H131 0.950 no
C13 H132 0.950 no
C14 H141 0.950 no
C14 H142 0.950 no
C15 C16 1.3878(12) yes
C15 C20 1.3886(11) yes
C16 C17 1.3920(14) yes
C16 H161 0.950 no
C17 C18 1.3799(18) yes
C17 H171 0.950 no
C18 C19 1.3725(18) yes
C18 H181 0.950 no
C19 C20 1.3960(13) yes
C19 H191 0.950 no
C20 H201 0.950 no
C22 C23 1.4001(11) yes
C22 C27 1.3901(11) yes
C23 C24 1.3840(16) yes
C23 H231 0.950 no
C24 C25 1.3846(17) yes
C24 H241 0.950 no
C25 C26 1.3883(14) yes
C25 H251 0.950 no
C26 C27 1.3934(12) yes
C26 H261 0.950 no
C27 C28 1.5111(11) yes
C28 C29 1.5642(10) yes
C30 C31 1.5113(19) yes
C30 H301 0.950 no
C30 H302 0.950 no
C31 C32 1.5148(19) yes
C31 H311 0.950 no
C31 H312 0.950 no
C32 C33 1.5208(19) yes
C32 H321 0.950 no
C32 H322 0.950 no
C33 C34 1.5237(16) yes
C33 H331 0.950 no
C33 H332 0.950 no
C34 H341 0.950 no
C34 H342 0.950 no
C35 C36 1.3911(12) yes
C35 C40 1.3871(11) yes
C36 C37 1.3884(14) yes
C36 H361 0.950 no
C37 C38 1.3751(18) yes
C37 H371 0.950 no
C38 C39 1.3779(18) yes
C38 H381 0.950 no
C39 C40 1.3940(13) yes
C39 H391 0.950 no
C40 H401 0.950 no
O2 H21 0.864 no

loop_
_publcif_info_exptl_table_extra_item
sin_theta_over_lambda_max
